data_2203021
loop_
_publ_author_name
'Li, Xiao-Fang'
'Feng, Ya-Qing'
'Shi, Da-Xin'
'Chen, Hong-Liang'

_publ_section_title
;4'-(4-Chlorophenyl)-3''-ethyl-1'-methyl-1<i>H</i>-indole-3-spiro-2'-pyrrolidine-3'-spiro-5''-[1,3]thiazole-2(3<i>H</i>),2''(3''<i>H</i>),4''(5''<i>H</i>)-trione
 benzene sesquisolvate
;
_journal_issue 9
_journal_name_full 'Acta Crystallographica Section E'
_journal_page_first o1420
_journal_page_last o1422
_journal_paper_doi 10.1107/S1600536803018804
_journal_volume 59
_journal_year 2003
_chemical_formula_iupac 'C22 H20 Cl N3 O3 S, 1.5C6 H6'
_chemical_formula_moiety 'C22 H20 Cl N3 O3 S, 1.5C6 H6'
_chemical_formula_sum 'C31 H29 Cl N3 O3 S'
_chemical_formula_weight 559.08
_chemical_name_systematic
;
4'-(4-Chlorophenyl)-3''-ethyl-1'-methyl-1H-indole-3-spiro-2'-pyrrolidine-
3'-spiro-5''-[1,3]thiazole-2(3H),2''(3''H),4''(5''H)-trione
benzene sesquisolvate
;
_space_group_IT_number 14
_symmetry_cell_setting monoclinic
_symmetry_space_group_name_Hall '-P 2ybc'
_symmetry_space_group_name_H-M 'P 1 21/c 1'
_cell_angle_alpha 90.00
_cell_angle_beta 112.477(5)
_cell_angle_gamma 90.00
_cell_formula_units_Z 4
_cell_length_a 11.132(3)
_cell_length_b 22.785(7)
_cell_length_c 12.515(4)
_cell_measurement_reflns_used 886
_cell_measurement_temperature 293(2)
_cell_measurement_theta_max 23.1
_cell_measurement_theta_min 2.7
_cell_volume 2933.2(15)
_computing_cell_refinement 'Bruker SMART'
_computing_data_collection 'Bruker SMART (Bruker,1997)'
_computing_data_reduction 'Bruker SAINT (Bruker,1997)'
_computing_molecular_graphics 'Bruker SHELXTL (Bruker,1997)'
_computing_publication_material 'Bruker SHELXTL'
_computing_structure_refinement 'SHELXL-97 (Sheldrick, 1997)'
_computing_structure_solution 'SHELXS-97 (Sheldrick, 1997)'
_diffrn_ambient_temperature 293(2)
_diffrn_measured_fraction_theta_full 0.981
_diffrn_measured_fraction_theta_max 0.981
_diffrn_measurement_device_type 'Bruker SMART CCD area detector'
_diffrn_measurement_method '\f and \w'
_diffrn_radiation_monochromator graphite
_diffrn_radiation_source 'fine-focus sealed tube'
_diffrn_radiation_type MoK\a
_diffrn_radiation_wavelength 0.71073
_diffrn_reflns_av_R_equivalents 0.046
_diffrn_reflns_av_sigmaI/netI 0.060
_diffrn_reflns_limit_h_max 13
_diffrn_reflns_limit_h_min -12
_diffrn_reflns_limit_k_max 15
_diffrn_reflns_limit_k_min -27
_diffrn_reflns_limit_l_max 14
_diffrn_reflns_limit_l_min -14
_diffrn_reflns_number 14461
_diffrn_reflns_theta_full 25.0
_diffrn_reflns_theta_max 25.0
_diffrn_reflns_theta_min 1.8
_diffrn_standards_decay_% 0
_diffrn_standards_interval_count 0
_diffrn_standards_number 0
_exptl_absorpt_coefficient_mu 0.24
_exptl_absorpt_correction_T_max 0.923
_exptl_absorpt_correction_T_min 0.796
_exptl_absorpt_correction_type multi-scan
_exptl_absorpt_process_details '(SADABS; Bruker, 1997)'
_exptl_crystal_colour colorless
_exptl_crystal_density_diffrn 1.266
_exptl_crystal_density_method 'not measured'
_exptl_crystal_description parallelepiped
_exptl_crystal_F_000 1172
_exptl_crystal_size_max 0.42
_exptl_crystal_size_mid 0.40
_exptl_crystal_size_min 0.34
_refine_diff_density_max 0.27
_refine_diff_density_min -0.23
_refine_ls_extinction_method none
_refine_ls_goodness_of_fit_ref 1.02
_refine_ls_hydrogen_treatment constr
_refine_ls_matrix_type full
_refine_ls_number_parameters 370
_refine_ls_number_reflns 5070
_refine_ls_number_restraints 180
_refine_ls_restrained_S_all 1.05
_refine_ls_R_factor_all 0.125
_refine_ls_R_factor_gt 0.057
_refine_ls_shift/su_max <0.001
_refine_ls_shift/su_mean 0.000
_refine_ls_structure_factor_coef Fsqd
_refine_ls_weighting_details 'calc w = 1/[\s^2^(Fo^2^)+(0.084P)^2^] where P = (Fo^2^+2Fc^2^)/3'
_refine_ls_weighting_scheme calc
_refine_ls_wR_factor_ref 0.155
_reflns_number_gt 2701
_reflns_number_total 5070
_reflns_threshold_expression I>2\s(I)
_cod_data_source_file ya6172.cif
_cod_data_source_block I
_cod_depositor_comments
;
The following automatic conversions were performed:
'_symmetry_cell_setting' value 'Monoclinic' changed to 'monoclinic'
according to '/home/saulius/struct/CIF-dictionaries/cif_core.dic'
dictionary named 'cif_core.dic' version 2.4.1 from 2010-06-29.

Automatic conversion script
Id: cif_fix_enum 1527 2010-12-29 10:47:43Z saulius 

The following automatic conversions were performed:

'_symmetry_cell_setting' value 'Monoclinic' changed to 'monoclinic'
according to /home/saulius/struct/CIF-dictionaries/cif_core.dic
dictionary named 'cif_core.dic' version 2.4.1 from 2010-06-29.

Automatic conversion script
Id: cif_fix_values 1715 2011-07-08 13:25:40Z adriana 
;
_cod_original_sg_symbol_H-M 'P 21/c'
_cod_database_code 2203021
_cod_database_fobs_code 2203021

loop_
_symmetry_equiv_pos_as_xyz
'x, y, z'
'-x, y+1/2, -z+1/2'
'-x, -y, -z'
'x, -y-1/2, z-1/2'

loop_
_atom_site_label
_atom_site_fract_x
_atom_site_fract_y
_atom_site_fract_z
_atom_site_U_iso_or_equiv
_atom_site_adp_type
_atom_site_calc_flag
_atom_site_refinement_flags
_atom_site_occupancy
_atom_site_disorder_assembly
_atom_site_disorder_group
_atom_site_type_symbol
Cl1 -0.11610(11) 0.08563(6) -0.13037(15) 0.1291(6) Uani d U 1 . . Cl
S1 0.47701(9) 0.13010(4) -0.05396(7) 0.0594(3) Uani d . 1 . . S
N1 0.6453(3) 0.06854(14) 0.1099(3) 0.0637(8) Uani d . 1 . . N
N2 0.5755(3) 0.25291(12) 0.1866(2) 0.0503(7) Uani d . 1 . . N
N3 0.6599(3) 0.25950(14) -0.0504(3) 0.0663(9) Uani d . 1 . . N
H3 0.6546 0.2754 -0.1143 0.080 Uiso calc R 1 . . H
O1 0.5867(3) 0.03034(14) -0.0726(3) 0.0990(10) Uani d . 1 . . O
O2 0.6643(2) 0.11726(12) 0.2731(2) 0.0693(7) Uani d . 1 . . O
O3 0.4440(3) 0.26401(12) -0.07717(19) 0.0672(7) Uani d . 1 . . O
C1 0.5791(4) 0.06809(18) -0.0070(4) 0.0678(11) Uani d . 1 . . C
C2 0.6206(3) 0.11421(16) 0.1690(3) 0.0525(9) Uani d . 1 . . C
C3 0.5314(3) 0.16081(15) 0.0914(2) 0.0467(8) Uani d . 1 . . C
C4 0.4222(3) 0.17704(15) 0.1376(3) 0.0498(8) Uani d . 1 . . C
H4 0.4478 0.1589 0.2141 0.060 Uiso calc R 1 . . H
C5 0.4373(3) 0.24282(15) 0.1574(3) 0.0557(9) Uani d . 1 . . C
H5A 0.3852 0.2642 0.0882 0.067 Uiso calc R 1 . . H
H5B 0.4121 0.2547 0.2203 0.067 Uiso calc R 1 . . H
C6 0.6081(3) 0.22009(14) 0.1005(2) 0.0460(8) Uani d . 1 . . C
C7 0.5563(4) 0.25067(16) -0.0208(3) 0.0538(9) Uani d . 1 . . C
C8 0.7316(4) 0.01967(19) 0.1680(4) 0.0923(14) Uani d . 1 . . C
H8A 0.6943 -0.0169 0.1303 0.111 Uiso calc R 1 . . H
H8B 0.7395 0.0174 0.2478 0.111 Uiso calc R 1 . . H
C9 0.8621(5) 0.0278(3) 0.1643(5) 0.1184(18) Uani d . 1 . . C
H9A 0.8550 0.0272 0.0854 0.178 Uiso calc R 1 . . H
H9B 0.9185 -0.0033 0.2064 0.178 Uiso calc R 1 . . H
H9C 0.8974 0.0648 0.1987 0.178 Uiso calc R 1 . . H
C10 0.2874(3) 0.15539(16) 0.0676(3) 0.0544(9) Uani d . 1 . . C
C11 0.2412(4) 0.10599(18) 0.1058(4) 0.0721(11) Uani d . 1 . . C
H11 0.2941 0.0872 0.1734 0.086 Uiso calc R 1 . . H
C12 0.1179(4) 0.08474(19) 0.0446(4) 0.0854(13) Uani d . 1 . . C
H12 0.0880 0.0518 0.0708 0.102 Uiso calc R 1 . . H
C13 0.0402(4) 0.11219(19) -0.0541(4) 0.0763(12) Uani d . 1 . . C
C14 0.0815(4) 0.1606(2) -0.0946(3) 0.0714(11) Uani d . 1 . . C
H14 0.0271 0.1791 -0.1620 0.086 Uiso calc R 1 . . H
C15 0.2062(4) 0.18181(18) -0.0335(3) 0.0629(10) Uani d . 1 . . C
H15 0.2355 0.2144 -0.0613 0.075 Uiso calc R 1 . . H
C16 0.6115(4) 0.31501(16) 0.1955(3) 0.0715(11) Uani d . 1 . . C
H16A 0.7031 0.3185 0.2131 0.107 Uiso calc R 1 . . H
H16B 0.5912 0.3330 0.2559 0.107 Uiso calc R 1 . . H
H16C 0.5639 0.3342 0.1234 0.107 Uiso calc R 1 . . H
C17 0.7520(3) 0.21671(14) 0.1265(3) 0.0492(8) Uani d . 1 . . C
C18 0.7759(4) 0.24002(17) 0.0339(3) 0.0584(9) Uani d . 1 . . C
C19 0.8984(4) 0.2430(2) 0.0345(4) 0.0840(13) Uani d . 1 . . C
H19 0.9127 0.2579 -0.0287 0.101 Uiso calc R 1 . . H
C20 1.0003(4) 0.2236(2) 0.1307(4) 0.0866(13) Uani d . 1 . . C
H20 1.0844 0.2252 0.1320 0.104 Uiso calc R 1 . . H
C21 0.9803(4) 0.20171(18) 0.2249(4) 0.0724(11) Uani d . 1 . . C
H21 1.0503 0.1891 0.2897 0.087 Uiso calc R 1 . . H
C22 0.8551(4) 0.19856(16) 0.2228(3) 0.0577(9) Uani d . 1 . . C
H22 0.8410 0.1842 0.2866 0.069 Uiso calc R 1 . . H
C23 0.0341(7) 0.1077(3) 0.5916(7) 0.180(3) Uani d GU 1 . . C
H23A -0.0323 0.1137 0.6182 0.216 Uiso calc R 1 . . H
C24 0.1618(9) 0.1210(3) 0.6621(4) 0.176(3) Uani d GU 1 . . C
H24A 0.1808 0.1359 0.7360 0.212 Uiso calc R 1 . . H
C25 0.2610(5) 0.1121(3) 0.6223(6) 0.166(3) Uani d GU 1 . . C
H25A 0.3464 0.1210 0.6695 0.199 Uiso calc R 1 . . H
C26 0.2326(7) 0.0898(3) 0.5119(6) 0.174(3) Uani d GU 1 . . C
H26A 0.2990 0.0838 0.4853 0.209 Uiso calc R 1 . . H
C27 0.1049(9) 0.0765(3) 0.4413(4) 0.243(5) Uani d GU 1 . . C
H27A 0.0859 0.0616 0.3675 0.292 Uiso calc R 1 . . H
C28 0.0057(5) 0.0854(3) 0.4812(7) 0.217(4) Uani d GU 1 . . C
H28A -0.0798 0.0765 0.4339 0.261 Uiso calc R 1 . . H
C29 0.410(2) -0.0334(9) 0.4133(18) 0.103(6) Uani d PDU 0.51(3) . 1 C
H29A 0.3525 -0.0567 0.3554 0.124 Uiso calc PR 0.51(3) . 1 H
C30 0.482(3) 0.0091(10) 0.3855(10) 0.088(5) Uani d PDU 0.51(3) . 1 C
H30A 0.4683 0.0163 0.3085 0.106 Uiso calc PR 0.51(3) . 1 H
C31 0.576(2) 0.0411(11) 0.472(2) 0.109(6) Uani d PDU 0.51(3) . 1 C
H31A 0.6293 0.0675 0.4543 0.131 Uiso calc PR 0.51(3) . 1 H
C29' 0.404(2) -0.0430(10) 0.473(3) 0.113(6) Uani d PDU 0.49(3) . 2 C
H29B 0.3396 -0.0714 0.4561 0.135 Uiso calc PR 0.49(3) . 2 H
C30' 0.430(2) -0.0158(15) 0.3852(11) 0.104(6) Uani d PDU 0.49(3) . 2 C
H30B 0.3847 -0.0266 0.3087 0.125 Uiso calc PR 0.49(3) . 2 H
C31' 0.524(3) 0.0273(11) 0.412(2) 0.094(5) Uani d PDU 0.49(3) . 2 C
H31B 0.5401 0.0462 0.3525 0.112 Uiso calc PR 0.49(3) . 2 H

loop_
_atom_site_aniso_label
_atom_site_aniso_U_11
_atom_site_aniso_U_22
_atom_site_aniso_U_33
_atom_site_aniso_U_12
_atom_site_aniso_U_13
_atom_site_aniso_U_23
Cl1 0.0599(7) 0.0985(10) 0.1858(14) -0.0080(7) -0.0011(8) 0.0142(10)
S1 0.0606(6) 0.0695(6) 0.0469(5) -0.0056(5) 0.0191(4) -0.0109(5)
N1 0.0547(19) 0.057(2) 0.072(2) 0.0044(16) 0.0167(17) -0.0023(17)
N2 0.0579(18) 0.0563(19) 0.0434(15) -0.0043(15) 0.0268(13) -0.0077(13)
N3 0.076(2) 0.081(2) 0.0568(18) 0.0037(18) 0.0412(18) 0.0177(16)
O1 0.090(2) 0.086(2) 0.118(2) -0.0016(18) 0.0364(18) -0.047(2)
O2 0.0662(16) 0.086(2) 0.0552(16) 0.0067(14) 0.0222(13) 0.0222(14)
O3 0.0706(18) 0.086(2) 0.0480(14) 0.0125(15) 0.0261(14) 0.0139(13)
C1 0.055(2) 0.061(3) 0.092(3) -0.011(2) 0.033(2) -0.019(2)
C2 0.045(2) 0.061(2) 0.055(2) -0.0047(18) 0.0219(18) 0.0080(19)
C3 0.052(2) 0.055(2) 0.0359(17) -0.0016(17) 0.0198(15) 0.0010(15)
C4 0.050(2) 0.062(2) 0.0421(18) 0.0044(17) 0.0220(16) 0.0105(16)
C5 0.064(2) 0.064(2) 0.0477(19) 0.003(2) 0.0309(17) -0.0018(17)
C6 0.054(2) 0.051(2) 0.0376(16) -0.0045(16) 0.0233(15) -0.0023(15)
C7 0.065(2) 0.057(2) 0.050(2) -0.002(2) 0.0326(19) -0.0014(17)
C8 0.065(3) 0.065(3) 0.132(4) 0.012(2) 0.022(3) 0.003(3)
C9 0.074(3) 0.108(4) 0.151(5) 0.016(3) 0.018(3) -0.017(3)
C10 0.049(2) 0.061(2) 0.059(2) 0.0076(18) 0.0272(18) 0.0092(19)
C11 0.050(2) 0.069(3) 0.093(3) 0.007(2) 0.023(2) 0.028(2)
C12 0.058(3) 0.066(3) 0.128(4) 0.000(2) 0.031(3) 0.027(3)
C13 0.048(2) 0.063(3) 0.106(3) 0.001(2) 0.017(2) 0.003(3)
C14 0.053(2) 0.077(3) 0.076(3) 0.012(2) 0.015(2) 0.011(2)
C15 0.059(2) 0.070(3) 0.060(2) 0.002(2) 0.024(2) 0.0121(19)
C16 0.095(3) 0.057(3) 0.074(3) -0.011(2) 0.045(2) -0.016(2)
C17 0.057(2) 0.051(2) 0.0437(19) -0.0049(17) 0.0243(18) -0.0081(16)
C18 0.063(2) 0.067(3) 0.054(2) -0.005(2) 0.033(2) -0.0016(19)
C19 0.077(3) 0.111(4) 0.085(3) -0.002(3) 0.054(3) 0.009(3)
C20 0.063(3) 0.110(4) 0.100(3) -0.003(3) 0.045(3) -0.008(3)
C21 0.058(3) 0.082(3) 0.073(3) 0.001(2) 0.020(2) -0.012(2)
C22 0.060(2) 0.063(2) 0.053(2) -0.0067(19) 0.0247(19) -0.0075(18)
C23 0.148(7) 0.206(9) 0.183(9) 0.041(6) 0.061(6) 0.032(7)
C24 0.179(8) 0.190(8) 0.171(7) -0.011(7) 0.079(7) -0.052(6)
C25 0.184(8) 0.151(6) 0.154(7) -0.046(6) 0.057(6) -0.024(5)
C26 0.187(8) 0.209(8) 0.126(6) 0.043(7) 0.059(6) 0.008(6)
C27 0.201(10) 0.330(13) 0.130(7) 0.060(10) -0.013(7) -0.077(7)
C28 0.146(7) 0.297(12) 0.141(8) 0.025(7) -0.020(6) -0.033(8)
C29 0.137(13) 0.065(11) 0.106(12) -0.016(8) 0.045(11) 0.006(11)
C30 0.110(16) 0.060(12) 0.086(7) -0.019(9) 0.028(8) -0.003(7)
C31 0.133(14) 0.102(13) 0.070(12) -0.018(9) 0.014(11) 0.021(11)
C29' 0.132(14) 0.092(12) 0.137(18) -0.004(10) 0.078(15) 0.011(16)
C30' 0.115(12) 0.088(17) 0.122(10) -0.032(10) 0.060(10) -0.004(11)
C31' 0.101(15) 0.087(14) 0.101(13) -0.035(10) 0.047(12) -0.007(11)

loop_
_atom_type_symbol
_atom_type_description
_atom_type_scat_dispersion_real
_atom_type_scat_dispersion_imag
_atom_type_scat_source
C C 0.0033 0.0016 'International Tables Vol C Tables 4.2.6.8 and 6.1.1.4'
H H 0.0000 0.0000 'International Tables Vol C Tables 4.2.6.8 and 6.1.1.4'
N N 0.0061 0.0033 'International Tables Vol C Tables 4.2.6.8 and 6.1.1.4'
O O 0.0106 0.0060 'International Tables Vol C Tables 4.2.6.8 and 6.1.1.4'
S S 0.1246 0.1234 'International Tables Vol C Tables 4.2.6.8 and 6.1.1.4'
Cl Cl 0.1484 0.1585 'International Tables Vol C Tables 4.2.6.8 and 6.1.1.4'

loop_
_geom_angle_atom_site_label_1
_geom_angle_atom_site_label_2
_geom_angle_atom_site_label_3
_geom_angle_site_symmetry_1
_geom_angle_site_symmetry_3
_geom_angle
C1 S1 C3 . . 92.79(18)
C1 N1 C2 . . 116.7(3)
C1 N1 C8 . . 120.5(3)
C2 N1 C8 . . 122.6(3)
C5 N2 C16 . . 113.8(3)
C5 N2 C6 . . 105.6(2)
C16 N2 C6 . . 114.3(2)
C7 N3 C18 . . 112.7(3)
C7 N3 H3 . . 123.7
C18 N3 H3 . . 123.7
O1 C1 N1 . . 125.6(4)
O1 C1 S1 . . 122.9(4)
N1 C1 S1 . . 111.5(3)
O2 C2 N1 . . 123.2(3)
O2 C2 C3 . . 123.0(3)
N1 C2 C3 . . 113.8(3)
C2 C3 C4 . . 109.6(2)
C2 C3 C6 . . 110.4(3)
C4 C3 C6 . . 104.1(3)
C2 C3 S1 . . 104.8(2)
C4 C3 S1 . . 116.6(2)
C6 C3 S1 . . 111.39(19)
C10 C4 C5 . . 116.3(3)
C10 C4 C3 . . 116.6(3)
C5 C4 C3 . . 103.8(3)
C10 C4 H4 . . 106.5
C5 C4 H4 . . 106.5
C3 C4 H4 . . 106.5
N2 C5 C4 . . 103.7(3)
N2 C5 H5A . . 111.0
C4 C5 H5A . . 111.0
N2 C5 H5B . . 111.0
C4 C5 H5B . . 111.0
H5A C5 H5B . . 109.0
N2 C6 C17 . . 114.0(3)
N2 C6 C7 . . 112.5(3)
C17 C6 C7 . . 101.4(2)
N2 C6 C3 . . 102.2(2)
C17 C6 C3 . . 118.1(3)
C7 C6 C3 . . 108.8(3)
O3 C7 N3 . . 126.8(3)
O3 C7 C6 . . 126.1(3)
N3 C7 C6 . . 107.2(3)
N1 C8 C9 . . 110.7(4)
N1 C8 H8A . . 109.5
C9 C8 H8A . . 109.5
N1 C8 H8B . . 109.5
C9 C8 H8B . . 109.5
H8A C8 H8B . . 108.1
C8 C9 H9A . . 109.5
C8 C9 H9B . . 109.5
H9A C9 H9B . . 109.5
C8 C9 H9C . . 109.5
H9A C9 H9C . . 109.5
H9B C9 H9C . . 109.5
C15 C10 C11 . . 117.9(3)
C15 C10 C4 . . 123.3(3)
C11 C10 C4 . . 118.8(3)
C12 C11 C10 . . 120.8(4)
C12 C11 H11 . . 119.6
C10 C11 H11 . . 119.6
C13 C12 C11 . . 119.7(4)
C13 C12 H12 . . 120.1
C11 C12 H12 . . 120.1
C12 C13 C14 . . 121.4(4)
C12 C13 Cl1 . . 119.6(4)
C14 C13 Cl1 . . 119.0(3)
C13 C14 C15 . . 118.9(4)
C13 C14 H14 . . 120.5
C15 C14 H14 . . 120.5
C10 C15 C14 . . 121.2(4)
C10 C15 H15 . . 119.4
C14 C15 H15 . . 119.4
N2 C16 H16A . . 109.5
N2 C16 H16B . . 109.5
H16A C16 H16B . . 109.5
N2 C16 H16C . . 109.5
H16A C16 H16C . . 109.5
H16B C16 H16C . . 109.5
C22 C17 C18 . . 119.0(3)
C22 C17 C6 . . 131.8(3)
C18 C17 C6 . . 109.1(3)
C19 C18 C17 . . 121.7(4)
C19 C18 N3 . . 128.7(3)
C17 C18 N3 . . 109.6(3)
C18 C19 C20 . . 118.6(4)
C18 C19 H19 . . 120.7
C20 C19 H19 . . 120.7
C19 C20 C21 . . 121.2(4)
C19 C20 H20 . . 119.4
C21 C20 H20 . . 119.4
C20 C21 C22 . . 119.6(4)
C20 C21 H21 . . 120.2
C22 C21 H21 . . 120.2
C17 C22 C21 . . 119.9(3)
C17 C22 H22 . . 120.0
C21 C22 H22 . . 120.0
C24 C23 C28 . . 120.0
C24 C23 H23A . . 120.0
C28 C23 H23A . . 120.0
C25 C24 C23 . . 120.0
C25 C24 H24A . . 120.0
C23 C24 H24A . . 120.0
C26 C25 C24 . . 120.0
C26 C25 H25A . . 120.0
C24 C25 H25A . . 120.0
C25 C26 C27 . . 120.0
C25 C26 H26A . . 120.0
C27 C26 H26A . . 120.0
C28 C27 C26 . . 120.0
C28 C27 H27A . . 120.0
C26 C27 H27A . . 120.0
C27 C28 C23 . . 120.0
C27 C28 H28A . . 120.0
C23 C28 H28A . . 120.0
C30 C29 C31 . 3_656 120.1(9)
C30 C29 H29A . . 120.0
C31 C29 H29A 3_656 . 120.0
C29 C30 C31 . . 120.2(9)
C29 C30 H30A . . 119.9
C31 C30 H30A . . 119.9
C29 C31 C30 3_656 . 119.5(9)
C29 C31 H31A 3_656 . 120.3
C30 C31 H31A . . 120.3
C30' C29' C31' . 3_656 119.5(9)
C30' C29' H29B . . 120.2
C31' C29' H29B 3_656 . 120.2
C31' C30' C29' . . 119.8(9)
C31' C30' H30B . . 120.1
C29' C30' H30B . . 120.1
C30' C31' C29' . 3_656 120.7(9)
C30' C31' H31B . . 119.6
C29' C31' H31B 3_656 . 119.6

loop_
_geom_bond_atom_site_label_1
_geom_bond_atom_site_label_2
_geom_bond_site_symmetry_2
_geom_bond_distance
_geom_bond_publ_flag
Cl1 C13 . 1.742(4) ?
S1 C1 . 1.767(4) ?
S1 C3 . 1.823(3) ?
N1 C1 . 1.363(5) ?
N1 C2 . 1.364(4) ?
N1 C8 . 1.469(5) ?
N2 C5 . 1.457(4) ?
N2 C16 . 1.463(4) ?
N2 C6 . 1.466(4) ?
N3 C7 . 1.354(4) ?
N3 C18 . 1.391(5) ?
N3 H3 . 0.8600 ?
O1 C1 . 1.214(4) ?
O2 C2 . 1.206(4) ?
O3 C7 . 1.216(4) ?
C2 C3 . 1.523(5) ?
C3 C4 . 1.577(4) ?
C3 C6 . 1.578(5) ?
C4 C10 . 1.502(5) ?
C4 C5 . 1.518(5) ?
C4 H4 . 0.9800 ?
C5 H5A . 0.9700 ?
C5 H5B . 0.9700 ?
C6 C17 . 1.510(4) ?
C6 C7 . 1.566(5) ?
C8 C9 . 1.483(6) ?
C8 H8A . 0.9700 ?
C8 H8B . 0.9700 ?
C9 H9A . 0.9600 ?
C9 H9B . 0.9600 ?
C9 H9C . 0.9600 ?
C10 C15 . 1.381(5) ?
C10 C11 . 1.396(5) ?
C11 C12 . 1.378(5) ?
C11 H11 . 0.9300 ?
C12 C13 . 1.360(6) ?
C12 H12 . 0.9300 ?
C13 C14 . 1.366(6) ?
C14 C15 . 1.390(5) ?
C14 H14 . 0.9300 ?
C15 H15 . 0.9300 ?
C16 H16A . 0.9600 ?
C16 H16B . 0.9600 ?
C16 H16C . 0.9600 ?
C17 C22 . 1.373(5) ?
C17 C18 . 1.390(4) ?
C18 C19 . 1.362(5) ?
C19 C20 . 1.374(6) ?
C19 H19 . 0.9300 ?
C20 C21 . 1.375(6) ?
C20 H20 . 0.9300 ?
C21 C22 . 1.385(5) ?
C21 H21 . 0.9300 ?
C22 H22 . 0.9300 ?
C23 C24 . 1.3900 ?
C23 C28 . 1.3900 ?
C23 H23A . 0.9300 ?
C24 C25 . 1.3900 ?
C24 H24A . 0.9300 ?
C25 C26 . 1.3900 ?
C25 H25A . 0.9300 ?
C26 C27 . 1.3900 ?
C26 H26A . 0.9300 ?
C27 C28 . 1.3900 ?
C27 H27A . 0.9300 ?
C28 H28A . 0.9300 ?
C29 C30 . 1.385(8) ?
C29 C31 3_656 1.390(9) ?
C29 H29A . 0.9300 ?
C30 C31 . 1.392(9) ?
C30 H30A . 0.9300 ?
C31 C29 3_656 1.390(9) ?
C31 H31A . 0.9300 ?
C29' C30' . 1.390(9) ?
C29' C31' 3_656 1.398(9) ?
C29' H29B . 0.9300 ?
C30' C31' . 1.380(9) ?
C30' H30B . 0.9300 ?
C31' C29' 3_656 1.398(9) ?
C31' H31B . 0.9300 ?

loop_
_geom_hbond_atom_site_label_D
_geom_hbond_atom_site_label_H
_geom_hbond_atom_site_label_A
_geom_hbond_site_symmetry_A
_geom_hbond_distance_DH
_geom_hbond_distance_HA
_geom_hbond_distance_DA
_geom_hbond_angle_DHA
_geom_hbond_publ_flag
N3 H3 N2 4_565 0.86 2.39 3.071(3) 136 yes

loop_
_geom_torsion_atom_site_label_1
_geom_torsion_atom_site_label_2
_geom_torsion_atom_site_label_3
_geom_torsion_atom_site_label_4
_geom_torsion_site_symmetry_1
_geom_torsion_site_symmetry_4
_geom_torsion
C2 N1 C1 O1 . . -178.2(4)
C8 N1 C1 O1 . . -2.2(6)
C2 N1 C1 S1 . . 1.3(4)
C8 N1 C1 S1 . . 177.3(3)
C3 S1 C1 O1 . . -177.9(3)
C3 S1 C1 N1 . . 2.6(3)
C1 N1 C2 O2 . . 173.7(3)
C8 N1 C2 O2 . . -2.3(5)
C1 N1 C2 C3 . . -5.7(4)
C8 N1 C2 C3 . . 178.4(3)
O2 C2 C3 C4 . . -46.6(4)
N1 C2 C3 C4 . . 132.8(3)
O2 C2 C3 C6 . . 67.5(4)
N1 C2 C3 C6 . . -113.1(3)
O2 C2 C3 S1 . . -172.4(3)
N1 C2 C3 S1 . . 6.9(3)
C1 S1 C3 C2 . . -5.2(2)
C1 S1 C3 C4 . . -126.5(3)
C1 S1 C3 C6 . . 114.2(2)
C2 C3 C4 C10 . . -107.6(3)
C6 C3 C4 C10 . . 134.3(3)
S1 C3 C4 C10 . . 11.2(4)
C2 C3 C4 C5 . . 123.1(3)
C6 C3 C4 C5 . . 5.0(3)
S1 C3 C4 C5 . . -118.1(3)
C16 N2 C5 C4 . . 172.7(3)
C6 N2 C5 C4 . . 46.5(3)
C10 C4 C5 N2 . . -159.6(2)
C3 C4 C5 N2 . . -30.2(3)
C5 N2 C6 C17 . . -170.7(3)
C16 N2 C6 C17 . . 63.5(4)
C5 N2 C6 C7 . . 74.5(3)
C16 N2 C6 C7 . . -51.4(4)
C5 N2 C6 C3 . . -42.0(3)
C16 N2 C6 C3 . . -167.9(3)
C2 C3 C6 N2 . . -96.1(3)
C4 C3 C6 N2 . . 21.5(3)
S1 C3 C6 N2 . . 147.9(2)
C2 C3 C6 C17 . . 29.9(3)
C4 C3 C6 C17 . . 147.5(3)
S1 C3 C6 C17 . . -86.1(3)
C2 C3 C6 C7 . . 144.7(3)
C4 C3 C6 C7 . . -97.7(3)
S1 C3 C6 C7 . . 28.7(3)
C18 N3 C7 O3 . . 179.1(4)
C18 N3 C7 C6 . . -0.7(4)
N2 C6 C7 O3 . . -56.3(5)
C17 C6 C7 O3 . . -178.5(3)
C3 C6 C7 O3 . . 56.2(4)
N2 C6 C7 N3 . . 123.5(3)
C17 C6 C7 N3 . . 1.3(3)
C3 C6 C7 N3 . . -124.0(3)
C1 N1 C8 C9 . . 84.4(5)
C2 N1 C8 C9 . . -99.8(5)
C5 C4 C10 C15 . . 44.9(4)
C3 C4 C10 C15 . . -78.2(4)
C5 C4 C10 C11 . . -135.4(3)
C3 C4 C10 C11 . . 101.6(4)
C15 C10 C11 C12 . . -0.5(6)
C4 C10 C11 C12 . . 179.7(4)
C10 C11 C12 C13 . . -0.1(7)
C11 C12 C13 C14 . . 0.1(7)
C11 C12 C13 Cl1 . . -179.4(3)
C12 C13 C14 C15 . . 0.4(6)
Cl1 C13 C14 C15 . . 179.9(3)
C11 C10 C15 C14 . . 1.1(5)
C4 C10 C15 C14 . . -179.2(3)
C13 C14 C15 C10 . . -1.0(6)
N2 C6 C17 C22 . . 53.5(5)
C7 C6 C17 C22 . . 174.7(4)
C3 C6 C17 C22 . . -66.6(5)
N2 C6 C17 C18 . . -122.6(3)
C7 C6 C17 C18 . . -1.4(3)
C3 C6 C17 C18 . . 117.4(3)
C22 C17 C18 C19 . . 2.8(6)
C6 C17 C18 C19 . . 179.4(4)
C22 C17 C18 N3 . . -175.6(3)
C6 C17 C18 N3 . . 1.0(4)
C7 N3 C18 C19 . . -178.4(4)
C7 N3 C18 C17 . . -0.2(4)
C17 C18 C19 C20 . . -1.4(6)
N3 C18 C19 C20 . . 176.6(4)
C18 C19 C20 C21 . . -0.3(7)
C19 C20 C21 C22 . . 0.7(7)
C18 C17 C22 C21 . . -2.3(5)
C6 C17 C22 C21 . . -178.0(3)
C20 C21 C22 C17 . . 0.6(6)
C28 C23 C24 C25 . . 0.0
C23 C24 C25 C26 . . 0.0
C24 C25 C26 C27 . . 0.0
C25 C26 C27 C28 . . 0.0
C26 C27 C28 C23 . . 0.0
C24 C23 C28 C27 . . 0.0
C31 C29 C30 C31 3_656 . 5(4)
C29 C30 C31 C29 . 3_656 -5(4)
C31' C29' C30' C31' 3_656 . -2(5)
C29' C30' C31' C29' . 3_656 2(5)
